data_7107868
loop_
_publ_author_name
'Xinqiang Cao'
'Shuming Bao'
'Yi-Shi Wu'
'Qing Liao'
'Qiang Shi'
'Hongbing Fu'
'Jiannian Yao'

_publ_section_title
;
 Self-assembly of twisted tetrachloroperylenediimide chromophores into two
 dimensional brick-stone aggregates: exciton dynamics and
 photoconductivity
;
_journal_name_full Chem.Commun.
_journal_page_first 6402
_journal_paper_doi 10.1039/c2cc32112b
_journal_volume 48
_journal_year 2012
_chemical_formula_moiety 'C24 H6 Cl4 N2 O4'
_chemical_formula_sum 'C24 H6 Cl4 N2 O4'
_chemical_formula_weight 528.11
_chemical_name_systematic
;
?
;
_space_group_IT_number 60
_symmetry_cell_setting orthorhombic
_symmetry_space_group_name_Hall '-P 2n 2ab'
_symmetry_space_group_name_H-M 'P b c n'
_atom_sites_solution_hydrogens geom
_atom_sites_solution_primary direct
_atom_sites_solution_secondary difmap
_audit_creation_method SHELXL-97
_cell_angle_alpha 90.00
_cell_angle_beta 90.00
_cell_angle_gamma 90.00
_cell_formula_units_Z 4
_cell_length_a 14.324(3)
_cell_length_b 7.1135(14)
_cell_length_c 19.269(4)
_cell_measurement_reflns_used 4193
_cell_measurement_temperature 173(2)
_cell_measurement_theta_max 27.4650
_cell_measurement_theta_min 1.7715
_cell_volume 1963.4(7)
_computing_cell_refinement 'CrystalClear (Rigaku Inc., 2008)'
_computing_data_collection 'CrystalClear (Rigaku Inc., 2008)'
_computing_data_reduction 'CrystalClear (Rigaku Inc., 2008)'
_computing_molecular_graphics
;
Mercury: visualization and analysis of crystal structures, C. F. Macrae,
P. R. Edgington, P. McCabe, E. Pidcock, G. P. Shields, R. Taylor,
M. Towler and J. van de Streek, J. Appl. Cryst., 39, 453-457, 2006.
;
_computing_publication_material 'SHELX-97 (Sheldrick, 2008)'
_computing_structure_refinement 'SHELX-97 (Sheldrick, 2008)'
_computing_structure_solution 'SHELX-97 (Sheldrick, 2008)'
_diffrn_ambient_temperature 173(2)
_diffrn_detector_area_resol_mean 28.5714
_diffrn_measured_fraction_theta_full 0.990
_diffrn_measured_fraction_theta_max 0.990
_diffrn_measurement_device_type 'MM007HF + CCD (Saturn724+)'
_diffrn_measurement_method '\w scans at fixed \c = 45\%'
_diffrn_radiation_monochromator Confocal
_diffrn_radiation_source 'Rotating Anode'
_diffrn_radiation_type MoK\a
_diffrn_radiation_wavelength 0.71073
_diffrn_reflns_av_R_equivalents 0.0401
_diffrn_reflns_av_sigmaI/netI 0.0462
_diffrn_reflns_limit_h_max 18
_diffrn_reflns_limit_h_min -10
_diffrn_reflns_limit_k_max 6
_diffrn_reflns_limit_k_min -9
_diffrn_reflns_limit_l_max 16
_diffrn_reflns_limit_l_min -24
_diffrn_reflns_number 5341
_diffrn_reflns_theta_full 27.46
_diffrn_reflns_theta_max 27.46
_diffrn_reflns_theta_min 3.20
_exptl_absorpt_coefficient_mu 0.644
_exptl_absorpt_correction_T_max 1.0000
_exptl_absorpt_correction_T_min 0.7509
_exptl_absorpt_correction_type multi-scan
_exptl_absorpt_process_details 'CrystalClear (Rigaku Inc., 2008)'
_exptl_crystal_colour red
_exptl_crystal_density_diffrn 1.787
_exptl_crystal_density_method 'not measured'
_exptl_crystal_description block
_exptl_crystal_F_000 1056
_exptl_crystal_size_max 0.15
_exptl_crystal_size_mid 0.13
_exptl_crystal_size_min 0.08
_refine_diff_density_max 0.407
_refine_diff_density_min -0.270
_refine_diff_density_rms 0.073
_refine_ls_extinction_method none
_refine_ls_goodness_of_fit_ref 1.166
_refine_ls_hydrogen_treatment constr
_refine_ls_matrix_type full
_refine_ls_number_parameters 168
_refine_ls_number_reflns 2234
_refine_ls_number_restraints 0
_refine_ls_restrained_S_all 1.166
_refine_ls_R_factor_all 0.0682
_refine_ls_R_factor_gt 0.0619
_refine_ls_shift/su_max 0.001
_refine_ls_shift/su_mean 0.000
_refine_ls_structure_factor_coef Fsqd
_refine_ls_weighting_details 'calc w=1/[\s^2^(Fo^2^)+(0.0410P)^2^+2.7905P] where P=(Fo^2^+2Fc^2^)/3'
_refine_ls_weighting_scheme calc
_refine_ls_wR_factor_gt 0.1288
_refine_ls_wR_factor_ref 0.1330
_reflns_number_gt 2039
_reflns_number_total 2234
_reflns_threshold_expression >2sigma(I)
_cod_data_source_file c2cc32112b.txt
_cod_data_source_block a
_cod_original_sg_symbol_H-M Pbcn
_cod_database_code 7107868

loop_
_symmetry_equiv_pos_as_xyz
'x, y, z'
'-x+1/2, -y+1/2, z+1/2'
'-x, y, -z+1/2'
'x+1/2, -y+1/2, -z'
'-x, -y, -z'
'x-1/2, y-1/2, -z-1/2'
'x, -y, z-1/2'
'-x-1/2, y-1/2, z'

loop_
_atom_site_label
_atom_site_type_symbol
_atom_site_fract_x
_atom_site_fract_y
_atom_site_fract_z
_atom_site_U_iso_or_equiv
_atom_site_adp_type
_atom_site_occupancy
_atom_site_symmetry_multiplicity
_atom_site_calc_flag
_atom_site_refinement_flags
_atom_site_disorder_assembly
_atom_site_disorder_group
Cl1 Cl 0.59363(6) 1.06989(13) 0.92906(4) 0.0364(2) Uani 0.906(2) 1 d P A 1
Cl2 Cl 0.49503(5) 0.68000(13) 0.55519(4) 0.0313(2) Uani 0.906(2) 1 d P A 1
Cl3 Cl 0.7854(4) 1.0336(9) 0.9150(3) 0.0182(18) Uiso 0.094(2) 1 d P A 2
Cl4 Cl 0.7035(7) 0.6414(17) 0.5315(5) 0.055(3) Uani 0.094(2) 1 d P A 2
O1 O 0.91769(15) 0.9252(4) 0.80772(12) 0.0414(6) Uani 1 1 d . A .
O2 O 0.86016(17) 0.7659(4) 0.58450(13) 0.0533(7) Uani 1 1 d . . .
N1 N 0.88573(18) 0.8485(4) 0.69637(14) 0.0366(6) Uani 1 1 d . A .
H1A H 0.9461 0.8459 0.6880 0.044 Uiso 1 1 calc R . .
C1 C 0.8278(2) 0.8048(5) 0.64077(16) 0.0356(7) Uani 1 1 d . . .
C2 C 0.7262(2) 0.8093(4) 0.65575(15) 0.0312(7) Uani 1 1 d . A .
C3 C 0.6629(2) 0.7580(5) 0.60570(15) 0.0325(7) Uani 1 1 d . . .
H4 H 0.6847 0.7117 0.5618 0.039 Uiso 0.906(2) 1 d PR A .
C4 C 0.5671(2) 0.7721(4) 0.61808(14) 0.0296(6) Uani 1 1 d . A .
H2 H 0.5240 0.7320 0.5829 0.036 Uiso 0.094(2) 1 d PR . .
C5 C 0.5323(2) 0.8439(4) 0.68048(14) 0.0266(6) Uani 1 1 d . . .
C6 C 0.59740(19) 0.8663(4) 0.73589(14) 0.0254(6) Uani 1 1 d . A .
C7 C 0.56531(19) 0.8932(4) 0.80546(14) 0.0267(6) Uani 1 1 d . . .
C8 C 0.6291(2) 0.9633(5) 0.85339(15) 0.0313(7) Uani 1 1 d . A .
H1 H 0.6069 1.0101 0.8971 0.038 Uiso 0.094(2) 1 d PR . .
C9 C 0.7254(2) 0.9652(5) 0.83942(16) 0.0330(7) Uani 1 1 d . . .
H3 H 0.7685 1.0086 0.8741 0.040 Uiso 0.906(2) 1 d PR A .
C10 C 0.7579(2) 0.9066(4) 0.77599(15) 0.0296(6) Uani 1 1 d . A .
C11 C 0.69444(19) 0.8611(4) 0.72253(15) 0.0278(6) Uani 1 1 d . . .
C12 C 0.8597(2) 0.8951(5) 0.76276(16) 0.0324(7) Uani 1 1 d . . .

loop_
_atom_site_aniso_label
_atom_site_aniso_U_11
_atom_site_aniso_U_22
_atom_site_aniso_U_33
_atom_site_aniso_U_23
_atom_site_aniso_U_13
_atom_site_aniso_U_12
Cl1 0.0366(5) 0.0473(5) 0.0253(4) -0.0129(4) -0.0009(3) 0.0005(4)
Cl2 0.0264(4) 0.0472(5) 0.0204(3) -0.0067(3) -0.0009(3) -0.0064(3)
Cl4 0.046(5) 0.077(8) 0.041(5) 0.003(5) 0.009(4) 0.006(5)
O1 0.0222(10) 0.0574(16) 0.0447(13) -0.0025(12) -0.0046(10) -0.0007(10)
O2 0.0335(12) 0.079(2) 0.0478(14) -0.0142(14) 0.0124(11) 0.0002(13)
N1 0.0212(12) 0.0446(17) 0.0441(15) 0.0000(13) 0.0041(11) 0.0010(12)
C1 0.0259(15) 0.0427(19) 0.0383(16) 0.0006(14) 0.0049(13) 0.0009(13)
C2 0.0236(14) 0.0351(17) 0.0348(14) 0.0012(13) 0.0031(12) 0.0004(12)
C3 0.0308(15) 0.0408(18) 0.0260(13) -0.0017(13) 0.0050(12) 0.0002(14)
C4 0.0243(14) 0.0381(17) 0.0264(13) -0.0005(13) -0.0012(11) -0.0047(12)
C5 0.0242(13) 0.0299(15) 0.0255(13) 0.0020(11) 0.0013(11) -0.0032(12)
C6 0.0224(13) 0.0269(15) 0.0267(13) 0.0010(11) 0.0017(11) -0.0009(11)
C7 0.0226(14) 0.0292(15) 0.0284(13) 0.0004(12) 0.0008(11) 0.0023(12)
C8 0.0291(15) 0.0376(18) 0.0272(14) -0.0025(13) 0.0003(12) 0.0004(13)
C9 0.0276(15) 0.0358(17) 0.0357(15) -0.0008(13) -0.0083(12) -0.0013(13)
C10 0.0215(13) 0.0318(16) 0.0354(14) 0.0013(13) -0.0003(12) -0.0004(12)
C11 0.0234(13) 0.0282(15) 0.0318(14) 0.0016(12) 0.0017(12) -0.0012(12)
C12 0.0216(13) 0.0337(17) 0.0418(16) 0.0039(14) -0.0016(13) -0.0015(12)

loop_
_atom_type_symbol
_atom_type_description
_atom_type_scat_dispersion_real
_atom_type_scat_dispersion_imag
_atom_type_scat_source
C C 0.0033 0.0016 'International Tables Vol C Tables 4.2.6.8 and 6.1.1.4'
H H 0.0000 0.0000 'International Tables Vol C Tables 4.2.6.8 and 6.1.1.4'
N N 0.0061 0.0033 'International Tables Vol C Tables 4.2.6.8 and 6.1.1.4'
O O 0.0106 0.0060 'International Tables Vol C Tables 4.2.6.8 and 6.1.1.4'
Cl Cl 0.1484 0.1585 'International Tables Vol C Tables 4.2.6.8 and 6.1.1.4'

loop_
_geom_angle_atom_site_label_1
_geom_angle_atom_site_label_2
_geom_angle_atom_site_label_3
_geom_angle
_geom_angle_site_symmetry_3
C8 Cl1 H1 7.5 .
C4 Cl2 H2 6.7 .
C9 Cl3 H3 13.6 .
C3 Cl4 H4 9.8 .
C12 N1 C1 127.6(3) .
C12 N1 H1A 116.2 .
C1 N1 H1A 116.2 .
O2 C1 N1 120.8(3) .
O2 C1 C2 123.7(3) .
N1 C1 C2 115.5(3) .
C3 C2 C11 119.8(3) .
C3 C2 C1 120.3(3) .
C11 C2 C1 119.9(3) .
C2 C3 C4 120.6(3) .
C2 C3 Cl4 118.7(4) .
C4 C3 Cl4 119.9(4) .
C2 C3 H4 119.7 .
C4 C3 H4 119.6 .
Cl4 C3 H4 8.3 .
C3 C4 C5 121.6(3) .
C3 C4 Cl2 116.2(2) .
C5 C4 Cl2 122.1(2) .
C3 C4 H2 119.3 .
C5 C4 H2 119.1 .
Cl2 C4 H2 5.4 .
C4 C5 C6 116.8(3) .
C4 C5 C7 125.9(3) 3_656
C6 C5 C7 117.3(2) 3_656
C11 C6 C5 120.2(3) .
C11 C6 C7 119.4(3) .
C5 C6 C7 120.4(3) .
C8 C7 C6 117.3(3) .
C8 C7 C5 126.1(3) 3_656
C6 C7 C5 116.6(2) 3_656
C7 C8 C9 121.4(3) .
C7 C8 Cl1 121.8(2) .
C9 C8 Cl1 116.6(2) .
C7 C8 H1 119.3 .
C9 C8 H1 119.3 .
Cl1 C8 H1 6.0 .
C10 C9 C8 120.0(3) .
C10 C9 Cl3 131.0(3) .
C8 C9 Cl3 108.9(3) .
C10 C9 H3 119.9 .
C8 C9 H3 120.0 .
Cl3 C9 H3 12.0 .
C9 C10 C11 120.1(3) .
C9 C10 C12 120.2(3) .
C11 C10 C12 119.7(3) .
C10 C11 C2 121.1(3) .
C10 C11 C6 119.6(3) .
C2 C11 C6 119.3(3) .
O1 C12 N1 121.3(3) .
O1 C12 C10 122.6(3) .
N1 C12 C10 116.1(3) .

loop_
_geom_bond_atom_site_label_1
_geom_bond_atom_site_label_2
_geom_bond_distance
_geom_bond_site_symmetry_2
Cl1 C8 1.720(3) .
Cl1 H1 0.7718 .
Cl2 C4 1.721(3) .
Cl2 H2 0.7708 .
Cl3 C9 1.760(7) .
Cl3 H3 0.8447 .
Cl4 C3 1.753(10) .
Cl4 H4 0.8151 .
O1 C12 1.219(4) .
O2 C1 1.211(4) .
N1 C12 1.373(4) .
N1 C1 1.390(4) .
N1 H1A 0.8800 .
C1 C2 1.484(4) .
C2 C3 1.373(4) .
C2 C11 1.414(4) .
C3 C4 1.397(4) .
C3 H4 0.9596 .
C4 C5 1.398(4) .
C4 H2 0.9601 .
C5 C6 1.427(4) .
C5 C7 1.466(4) 3_656
C6 C11 1.414(4) .
C6 C7 1.430(4) .
C7 C8 1.392(4) .
C7 C5 1.466(4) 3_656
C8 C9 1.406(4) .
C8 H1 0.9601 .
C9 C10 1.373(4) .
C9 H3 0.9601 .
C10 C11 1.411(4) .
C10 C12 1.483(4) .

loop_
_geom_hbond_atom_site_label_D
_geom_hbond_atom_site_label_H
_geom_hbond_atom_site_label_A
_geom_hbond_distance_DH
_geom_hbond_distance_HA
_geom_hbond_distance_DA
_geom_hbond_angle_DHA
_geom_hbond_site_symmetry_A
N1 H1A O1 0.88 2.03 2.869(3) 158.5 3_756

loop_
_geom_torsion_atom_site_label_1
_geom_torsion_atom_site_label_2
_geom_torsion_atom_site_label_3
_geom_torsion_atom_site_label_4
_geom_torsion
_geom_torsion_site_symmetry_1
_geom_torsion_site_symmetry_4
C12 N1 C1 O2 180.0(3) . .
C12 N1 C1 C2 -0.2(5) . .
O2 C1 C2 C3 3.6(5) . .
N1 C1 C2 C3 -176.2(3) . .
O2 C1 C2 C11 -178.4(3) . .
N1 C1 C2 C11 1.8(5) . .
C11 C2 C3 C4 5.6(5) . .
C1 C2 C3 C4 -176.3(3) . .
C11 C2 C3 Cl4 -164.7(5) . .
C1 C2 C3 Cl4 13.3(6) . .
C2 C3 C4 C5 2.0(5) . .
Cl4 C3 C4 C5 172.3(5) . .
C2 C3 C4 Cl2 -173.2(3) . .
Cl4 C3 C4 Cl2 -3.0(6) . .
C3 C4 C5 C6 -12.3(5) . .
Cl2 C4 C5 C6 162.6(2) . .
C3 C4 C5 C7 169.5(3) . 3_656
Cl2 C4 C5 C7 -15.6(4) . 3_656
C4 C5 C6 C11 15.3(4) . .
C7 C5 C6 C11 -166.3(3) 3_656 .
C4 C5 C6 C7 -164.4(3) . .
C7 C5 C6 C7 14.0(4) 3_656 .
C11 C6 C7 C8 17.1(4) . .
C5 C6 C7 C8 -163.2(3) . .
C11 C6 C7 C5 -162.9(3) . 3_656
C5 C6 C7 C5 16.7(4) . 3_656
C6 C7 C8 C9 -15.0(5) . .
C5 C7 C8 C9 165.1(3) 3_656 .
C6 C7 C8 Cl1 159.4(2) . .
C5 C7 C8 Cl1 -20.6(5) 3_656 .
C7 C8 C9 C10 3.6(5) . .
Cl1 C8 C9 C10 -171.0(2) . .
C7 C8 C9 Cl3 -172.3(3) . .
Cl1 C8 C9 Cl3 13.1(4) . .
C8 C9 C10 C11 6.0(5) . .
Cl3 C9 C10 C11 -179.2(4) . .
C8 C9 C10 C12 -175.5(3) . .
Cl3 C9 C10 C12 -0.7(6) . .
C9 C10 C11 C2 176.8(3) . .
C12 C10 C11 C2 -1.7(5) . .
C9 C10 C11 C6 -3.5(5) . .
C12 C10 C11 C6 178.0(3) . .
C3 C2 C11 C10 177.2(3) . .
C1 C2 C11 C10 -0.9(5) . .
C3 C2 C11 C6 -2.5(5) . .
C1 C2 C11 C6 179.5(3) . .
C5 C6 C11 C10 172.1(3) . .
C7 C6 C11 C10 -8.2(4) . .
C5 C6 C11 C2 -8.2(4) . .
C7 C6 C11 C2 171.5(3) . .
C1 N1 C12 O1 177.8(3) . .
C1 N1 C12 C10 -2.3(5) . .
C9 C10 C12 O1 4.6(5) . .
C11 C10 C12 O1 -176.9(3) . .
C9 C10 C12 N1 -175.4(3) . .
C11 C10 C12 N1 3.1(4) . .
